data_4519092
loop_
_publ_author_name
'Leng, Lingying'
'Ready, Joseph M.'

_publ_section_title
;
 Hydroesterification and Difunctionalization of Olefins with
 N-Hydroxyphthalimide Esters
;
_journal_name_full 'ACS Catalysis'
_journal_page_first 13714
_journal_page_last 13720
_journal_paper_doi 10.1021/acscatal.1c03969
_journal_year 2021
_chemical_formula_moiety 'C20 H13 Cl4 N O6'
_chemical_formula_sum 'C20 H13 Cl4 N O6'
_chemical_formula_weight 505.11
_space_group_crystal_system monoclinic
_space_group_IT_number 15
_space_group_name_Hall '-C 2yc'
_space_group_name_H-M_alt 'C 1 2/c 1'
_atom_sites_solution_hydrogens geom
_atom_sites_solution_primary dual
_audit_creation_date 2021-08-16
_audit_creation_method
;
Olex2 1.3
(compiled 2020.07.31 svn.rc2a77460 for OlexSys, GUI svn.r6145)
;
_cell_angle_alpha 90
_cell_angle_beta 115.585(5)
_cell_angle_gamma 90
_cell_formula_units_Z 8
_cell_length_a 27.730(5)
_cell_length_b 7.9612(13)
_cell_length_c 19.899(3)
_cell_measurement_reflns_used 9863
_cell_measurement_temperature 100
_cell_measurement_theta_max 28.0
_cell_measurement_theta_min 2.69
_cell_volume 3962.2(11)
_computing_cell_refinement 'SAINT V8.40A (Bruker, 2019)'
_computing_data_reduction 'SAINT V8.40A (Bruker, 2019)'
_computing_molecular_graphics 'Olex2 1.3 (Dolomanov et al., 2009)'
_computing_publication_material 'Olex2 1.3 (Dolomanov et al., 2009)'
_computing_structure_refinement 'SHELXL 2018/3 (Sheldrick, 2015)'
_computing_structure_solution 'SHELXT  (Sheldrick, 2015)'
_diffrn_ambient_temperature 100
_diffrn_measured_fraction_theta_full 1.000
_diffrn_measured_fraction_theta_max 0.987
_diffrn_measurement_device_type 'Bruker APEX-II CCD'
_diffrn_measurement_method '\w scans'
_diffrn_radiation_type MoK\a
_diffrn_radiation_wavelength 0.71073
_diffrn_reflns_av_R_equivalents 0.0447
_diffrn_reflns_av_unetI/netI 0.0189
_diffrn_reflns_Laue_measured_fraction_full 1.000
_diffrn_reflns_Laue_measured_fraction_max 0.987
_diffrn_reflns_limit_h_max 36
_diffrn_reflns_limit_h_min -36
_diffrn_reflns_limit_k_max 10
_diffrn_reflns_limit_k_min -10
_diffrn_reflns_limit_l_max 25
_diffrn_reflns_limit_l_min -26
_diffrn_reflns_number 49583
_diffrn_reflns_point_group_measured_fraction_full 1.000
_diffrn_reflns_point_group_measured_fraction_max 0.987
_diffrn_reflns_theta_full 25.242
_diffrn_reflns_theta_max 28.060
_diffrn_reflns_theta_min 2.147
_diffrn_source_current 30.0
_diffrn_source_power 1.5
_diffrn_source_voltage 50.0
_diffrn_standards_number 0
_exptl_absorpt_coefficient_mu 0.639
_exptl_absorpt_correction_T_max 0.9169
_exptl_absorpt_correction_T_min 0.8252
_exptl_absorpt_correction_type numerical
_exptl_absorpt_process_details
;
SADABS-2016/2 (Bruker,2016/2) was used for absorption correction.
wR2(int) was 0.0593 before and 0.0549 after correction.
The Ratio of minimum to maximum transmission is 0.9000.
The \l/2 correction factor is Not present.
;
_exptl_crystal_colour 'clear colourless'
_exptl_crystal_colour_lustre clear
_exptl_crystal_colour_primary colourless
_exptl_crystal_density_diffrn 1.694
_exptl_crystal_description prism
_exptl_crystal_F_000 2048
_exptl_crystal_size_max 0.4
_exptl_crystal_size_mid 0.38
_exptl_crystal_size_min 0.24
_refine_diff_density_max 0.425
_refine_diff_density_min -0.222
_refine_diff_density_rms 0.052
_refine_ls_extinction_method none
_refine_ls_goodness_of_fit_ref 1.038
_refine_ls_hydrogen_treatment constr
_refine_ls_matrix_type full
_refine_ls_number_parameters 281
_refine_ls_number_reflns 4757
_refine_ls_number_restraints 0
_refine_ls_restrained_S_all 1.038
_refine_ls_R_factor_all 0.0294
_refine_ls_R_factor_gt 0.0256
_refine_ls_shift/su_max 0.002
_refine_ls_shift/su_mean 0.000
_refine_ls_structure_factor_coef Fsqd
_refine_ls_weighting_details 'w=1/[\s^2^(Fo^2^)+(0.0306P)^2^+4.7614P] where P=(Fo^2^+2Fc^2^)/3'
_refine_ls_weighting_scheme calc
_refine_ls_wR_factor_gt 0.0648
_refine_ls_wR_factor_ref 0.0663
_reflns_Friedel_coverage 0.000
_reflns_number_gt 4301
_reflns_number_total 4757
_reflns_threshold_expression 'I > 2\s(I)'
_cod_data_source_file cs1c03969_si_002.cif
_cod_data_source_block ling1
_cod_original_cell_volume 3962.1(11)
_cod_database_code 4519092
_shelx_shelxl_version_number 2018/3
_shelx_space_group_comment
;
The symmetry employed for this shelxl refinement is uniquely defined
by the following loop, which should always be used as a source of
symmetry information in preference to the above space-group names.
They are only intended as comments.
;
_shelx_estimated_absorpt_t_max 0.862
_shelx_estimated_absorpt_t_min 0.784
_olex2_refinement_description
;
1. Fixed Uiso
 At 1.2 times of:
  All C(H) groups, All C(H,H) groups
 At 1.5 times of:
  All C(H,H,H) groups
2.a Ternary CH refined with riding coordinates:
 C9(H9), C20(H20)
2.b Secondary CH2 refined with riding coordinates:
 C10(H10A,H10B), C11(H11A,H11B)
2.c Aromatic/amide H refined with riding coordinates:
 C14(H14), C15(H15), C17(H17), C18(H18)
2.d Idealised Me refined as rotating group:
 C19(H19A,H19B,H19C)
;
_olex2_submission_special_instructions 'No special instructions were received'

loop_
_space_group_symop_operation_xyz
'x, y, z'
'-x, y, -z+1/2'
'x+1/2, y+1/2, z'
'-x+1/2, y+1/2, -z+1/2'
'-x, -y, -z'
'x, -y, z-1/2'
'-x+1/2, -y+1/2, -z'
'x+1/2, -y+1/2, z-1/2'

loop_
_atom_site_label
_atom_site_type_symbol
_atom_site_fract_x
_atom_site_fract_y
_atom_site_fract_z
_atom_site_U_iso_or_equiv
_atom_site_adp_type
_atom_site_occupancy
_atom_site_site_symmetry_order
_atom_site_calc_flag
_atom_site_refinement_flags_posn
_atom_site_refinement_flags_adp
_atom_site_refinement_flags_occupancy
_atom_site_disorder_assembly
_atom_site_disorder_group
Cl1 Cl 0.61397(2) 0.14582(4) -0.01839(2) 0.02023(8) Uani 1 1 d . . . . .
Cl2 Cl 0.56980(2) 0.44608(4) -0.12835(2) 0.01852(8) Uani 1 1 d . . . . .
Cl3 Cl 0.53366(2) 0.77312(4) -0.07893(2) 0.01845(8) Uani 1 1 d . . . . .
Cl4 Cl 0.53913(2) 0.80244(4) 0.08159(2) 0.01860(8) Uani 1 1 d . . . . .
O1 O 0.63309(4) 0.08111(12) 0.14778(5) 0.01815(19) Uani 1 1 d . . . . .
O2 O 0.56548(4) 0.54514(12) 0.21298(5) 0.01902(19) Uani 1 1 d . . . . .
O3 O 0.55462(4) 0.07842(12) 0.22475(5) 0.01757(19) Uani 1 1 d . . . . .
O4 O 0.66033(4) 0.15950(12) 0.38577(5) 0.01844(19) Uani 1 1 d . . . . .
O5 O 0.68588(4) 0.40918(14) 0.35884(5) 0.0240(2) Uani 1 1 d . . . . .
O6 O 0.72579(4) 0.52386(13) 0.69458(5) 0.0228(2) Uani 1 1 d . . . . .
N1 N 0.59932(4) 0.29163(13) 0.19580(6) 0.0139(2) Uani 1 1 d . . . . .
C1 C 0.61236(5) 0.21616(16) 0.14202(7) 0.0139(2) Uani 1 1 d . . . . .
C2 C 0.59555(5) 0.34046(15) 0.07944(7) 0.0131(2) Uani 1 1 d . . . . .
C3 C 0.59431(5) 0.32638(16) 0.00942(7) 0.0139(2) Uani 1 1 d . . . . .
C4 C 0.57441(5) 0.46187(16) -0.03987(7) 0.0139(2) Uani 1 1 d . . . . .
C5 C 0.55776(5) 0.60914(16) -0.01749(7) 0.0138(2) Uani 1 1 d . . . . .
C6 C 0.55945(5) 0.62214(15) 0.05413(7) 0.0134(2) Uani 1 1 d . . . . .
C7 C 0.57764(5) 0.48516(15) 0.10084(7) 0.0126(2) Uani 1 1 d . . . . .
C8 C 0.57913(5) 0.45442(16) 0.17615(7) 0.0138(2) Uani 1 1 d . . . . .
C9 C 0.59535(5) 0.20148(16) 0.25653(7) 0.0150(2) Uani 1 1 d . . . . .
H9 H 0.584699 0.282018 0.286286 0.018 Uiso 1 1 calc R U . . .
C10 C 0.62966(6) -0.07493(17) 0.30157(7) 0.0207(3) Uani 1 1 d . . . . .
H10A H 0.638864 -0.133527 0.264780 0.025 Uiso 1 1 calc R U . . .
H10B H 0.646604 -0.134419 0.349919 0.025 Uiso 1 1 calc R U . . .
C11 C 0.56950(6) -0.06320(17) 0.27453(7) 0.0193(3) Uani 1 1 d . . . . .
H11A H 0.551603 -0.166949 0.248052 0.023 Uiso 1 1 calc R U . . .
H11B H 0.560147 -0.043883 0.316624 0.023 Uiso 1 1 calc R U . . .
C12 C 0.68030(5) 0.31671(18) 0.40321(7) 0.0178(3) Uani 1 1 d . . . . .
C13 C 0.69315(5) 0.36272(17) 0.48137(7) 0.0161(2) Uani 1 1 d . . . . .
C14 C 0.68559(5) 0.25205(17) 0.53009(7) 0.0167(2) Uani 1 1 d . . . . .
H14 H 0.673037 0.141578 0.513776 0.020 Uiso 1 1 calc R U . . .
C15 C 0.69610(5) 0.30038(17) 0.60228(7) 0.0167(3) Uani 1 1 d . . . . .
H15 H 0.690622 0.224065 0.635036 0.020 Uiso 1 1 calc R U . . .
C16 C 0.71473(5) 0.46195(17) 0.62579(7) 0.0162(2) Uani 1 1 d . . . . .
C17 C 0.72300(5) 0.57392(17) 0.57742(8) 0.0193(3) Uani 1 1 d . . . . .
H17 H 0.736035 0.683921 0.593868 0.023 Uiso 1 1 calc R U . . .
C18 C 0.71220(5) 0.52423(17) 0.50590(7) 0.0186(3) Uani 1 1 d . . . . .
H18 H 0.717753 0.600390 0.473165 0.022 Uiso 1 1 calc R U . . .
C19 C 0.72325(6) 0.40907(19) 0.74855(8) 0.0252(3) Uani 1 1 d . . . . .
H19A H 0.686534 0.368014 0.731549 0.038 Uiso 1 1 calc R U . . .
H19B H 0.734270 0.466793 0.796420 0.038 Uiso 1 1 calc R U . . .
H19C H 0.747222 0.313988 0.754560 0.038 Uiso 1 1 calc R U . . .
C20 C 0.64672(5) 0.10808(17) 0.30957(7) 0.0177(3) Uani 1 1 d . . . . .
H20 H 0.676939 0.126811 0.295721 0.021 Uiso 1 1 calc R U . . .

loop_
_atom_site_aniso_label
_atom_site_aniso_U_11
_atom_site_aniso_U_22
_atom_site_aniso_U_33
_atom_site_aniso_U_23
_atom_site_aniso_U_13
_atom_site_aniso_U_12
Cl1 0.03092(18) 0.01538(15) 0.01753(15) -0.00312(11) 0.01343(13) 0.00111(12)
Cl2 0.02451(16) 0.02079(16) 0.01120(13) -0.00092(11) 0.00860(12) -0.00474(12)
Cl3 0.02077(15) 0.01586(15) 0.01685(15) 0.00509(11) 0.00636(12) -0.00143(11)
Cl4 0.02286(16) 0.01292(14) 0.02174(15) -0.00062(11) 0.01124(13) 0.00092(11)
O1 0.0218(5) 0.0165(4) 0.0171(4) 0.0008(4) 0.0093(4) 0.0038(4)
O2 0.0251(5) 0.0174(5) 0.0174(4) -0.0017(4) 0.0119(4) 0.0022(4)
O3 0.0177(4) 0.0182(5) 0.0152(4) 0.0049(4) 0.0056(4) 0.0006(4)
O4 0.0199(5) 0.0237(5) 0.0100(4) 0.0001(4) 0.0049(4) 0.0018(4)
O5 0.0242(5) 0.0324(6) 0.0184(5) 0.0037(4) 0.0118(4) -0.0017(4)
O6 0.0329(5) 0.0195(5) 0.0172(5) -0.0016(4) 0.0117(4) 0.0013(4)
N1 0.0170(5) 0.0149(5) 0.0103(5) 0.0010(4) 0.0063(4) 0.0021(4)
C1 0.0135(5) 0.0162(6) 0.0114(5) -0.0010(4) 0.0047(5) -0.0018(5)
C2 0.0121(5) 0.0138(6) 0.0128(5) -0.0002(4) 0.0048(4) -0.0025(4)
C3 0.0145(6) 0.0131(6) 0.0148(6) -0.0028(5) 0.0072(5) -0.0033(5)
C4 0.0142(6) 0.0172(6) 0.0106(5) -0.0015(4) 0.0056(5) -0.0055(5)
C5 0.0112(5) 0.0146(6) 0.0137(5) 0.0023(4) 0.0034(5) -0.0039(4)
C6 0.0114(5) 0.0128(6) 0.0156(6) -0.0019(4) 0.0055(5) -0.0032(4)
C7 0.0112(5) 0.0144(6) 0.0117(5) -0.0017(4) 0.0045(4) -0.0027(4)
C8 0.0127(5) 0.0151(6) 0.0125(5) -0.0001(4) 0.0044(5) -0.0021(5)
C9 0.0166(6) 0.0177(6) 0.0114(5) 0.0022(5) 0.0068(5) 0.0029(5)
C10 0.0277(7) 0.0200(7) 0.0148(6) 0.0026(5) 0.0096(5) 0.0095(5)
C11 0.0274(7) 0.0165(6) 0.0153(6) 0.0042(5) 0.0105(5) 0.0034(5)
C12 0.0126(6) 0.0249(7) 0.0156(6) 0.0015(5) 0.0058(5) 0.0028(5)
C13 0.0115(5) 0.0228(7) 0.0135(6) 0.0015(5) 0.0049(5) 0.0022(5)
C14 0.0146(6) 0.0181(6) 0.0155(6) 0.0000(5) 0.0048(5) -0.0001(5)
C15 0.0158(6) 0.0182(6) 0.0161(6) 0.0030(5) 0.0070(5) 0.0021(5)
C16 0.0136(6) 0.0192(6) 0.0146(6) 0.0000(5) 0.0049(5) 0.0036(5)
C17 0.0183(6) 0.0175(6) 0.0209(6) -0.0001(5) 0.0074(5) -0.0011(5)
C18 0.0154(6) 0.0216(7) 0.0190(6) 0.0046(5) 0.0077(5) 0.0001(5)
C19 0.0352(8) 0.0252(7) 0.0182(6) 0.0015(5) 0.0145(6) 0.0046(6)
C20 0.0181(6) 0.0239(7) 0.0106(5) 0.0010(5) 0.0058(5) 0.0066(5)

loop_
_atom_type_symbol
_atom_type_description
_atom_type_scat_dispersion_real
_atom_type_scat_dispersion_imag
_atom_type_scat_source
C C 0.0033 0.0016 'International Tables Vol C Tables 4.2.6.8 and 6.1.1.4'
H H 0.0000 0.0000 'International Tables Vol C Tables 4.2.6.8 and 6.1.1.4'
Cl Cl 0.1484 0.1585 'International Tables Vol C Tables 4.2.6.8 and 6.1.1.4'
N N 0.0061 0.0033 'International Tables Vol C Tables 4.2.6.8 and 6.1.1.4'
O O 0.0106 0.0060 'International Tables Vol C Tables 4.2.6.8 and 6.1.1.4'

loop_
_geom_angle_atom_site_label_1
_geom_angle_atom_site_label_2
_geom_angle_atom_site_label_3
_geom_angle
_geom_angle_site_symmetry_1
_geom_angle_site_symmetry_3
_geom_angle_publ_flag
C9 O3 C11 107.31(9) . . ?
C12 O4 C20 114.92(10) . . ?
C16 O6 C19 117.39(11) . . ?
C1 N1 C9 124.10(11) . . ?
C8 N1 C1 112.78(10) . . ?
C8 N1 C9 121.75(10) . . ?
O1 C1 N1 125.48(11) . . ?
O1 C1 C2 129.40(11) . . ?
N1 C1 C2 105.11(10) . . ?
C3 C2 C1 130.31(12) . . ?
C3 C2 C7 121.21(11) . . ?
C7 C2 C1 108.44(10) . . ?
C2 C3 Cl1 121.39(10) . . ?
C2 C3 C4 118.28(11) . . ?
C4 C3 Cl1 120.29(9) . . ?
C3 C4 Cl2 119.66(10) . . ?
C3 C4 C5 120.40(11) . . ?
C5 C4 Cl2 119.94(9) . . ?
C4 C5 Cl3 119.40(9) . . ?
C4 C5 C6 120.74(11) . . ?
C6 C5 Cl3 119.84(10) . . ?
C5 C6 Cl4 120.76(10) . . ?
C7 C6 Cl4 121.46(10) . . ?
C7 C6 C5 117.78(11) . . ?
C2 C7 C8 108.11(11) . . ?
C6 C7 C2 121.55(11) . . ?
C6 C7 C8 130.23(11) . . ?
O2 C8 N1 125.47(11) . . ?
O2 C8 C7 129.14(12) . . ?
N1 C8 C7 105.38(10) . . ?
O3 C9 N1 107.60(10) . . ?
O3 C9 H9 108.9 . . ?
O3 C9 C20 107.02(10) . . ?
N1 C9 H9 108.9 . . ?
N1 C9 C20 115.29(10) . . ?
C20 C9 H9 108.9 . . ?
H10A C10 H10B 109.1 . . ?
C11 C10 H10A 111.2 . . ?
C11 C10 H10B 111.2 . . ?
C11 C10 C20 102.88(11) . . ?
C20 C10 H10A 111.2 . . ?
C20 C10 H10B 111.2 . . ?
O3 C11 C10 103.69(11) . . ?
O3 C11 H11A 111.0 . . ?
O3 C11 H11B 111.0 . . ?
C10 C11 H11A 111.0 . . ?
C10 C11 H11B 111.0 . . ?
H11A C11 H11B 109.0 . . ?
O4 C12 C13 112.57(11) . . ?
O5 C12 O4 122.92(12) . . ?
O5 C12 C13 124.50(13) . . ?
C14 C13 C12 122.27(12) . . ?
C14 C13 C18 119.19(12) . . ?
C18 C13 C12 118.52(12) . . ?
C13 C14 H14 119.4 . . ?
C15 C14 C13 121.14(13) . . ?
C15 C14 H14 119.4 . . ?
C14 C15 H15 120.5 . . ?
C16 C15 C14 119.03(12) . . ?
C16 C15 H15 120.5 . . ?
O6 C16 C15 124.33(12) . . ?
O6 C16 C17 115.35(12) . . ?
C15 C16 C17 120.32(12) . . ?
C16 C17 H17 120.0 . . ?
C18 C17 C16 119.93(13) . . ?
C18 C17 H17 120.0 . . ?
C13 C18 H18 119.8 . . ?
C17 C18 C13 120.39(12) . . ?
C17 C18 H18 119.8 . . ?
O6 C19 H19A 109.5 . . ?
O6 C19 H19B 109.5 . . ?
O6 C19 H19C 109.5 . . ?
H19A C19 H19B 109.5 . . ?
H19A C19 H19C 109.5 . . ?
H19B C19 H19C 109.5 . . ?
O4 C20 C9 108.89(10) . . ?
O4 C20 C10 107.95(10) . . ?
O4 C20 H20 112.0 . . ?
C9 C20 H20 112.0 . . ?
C10 C20 C9 103.66(11) . . ?
C10 C20 H20 112.0 . . ?

loop_
_geom_bond_atom_site_label_1
_geom_bond_atom_site_label_2
_geom_bond_distance
_geom_bond_site_symmetry_2
_geom_bond_publ_flag
Cl1 C3 1.7118(13) . ?
Cl2 C4 1.7140(12) . ?
Cl3 C5 1.7146(13) . ?
Cl4 C6 1.7153(13) . ?
O1 C1 1.2011(16) . ?
O2 C8 1.2005(15) . ?
O3 C9 1.4208(16) . ?
O3 C11 1.4386(15) . ?
O4 C12 1.3518(17) . ?
O4 C20 1.4543(15) . ?
O5 C12 1.2098(17) . ?
O6 C16 1.3594(16) . ?
O6 C19 1.4349(17) . ?
N1 C1 1.4041(16) . ?
N1 C8 1.3989(16) . ?
N1 C9 1.4499(16) . ?
C1 C2 1.4986(17) . ?
C2 C3 1.3833(17) . ?
C2 C7 1.3920(17) . ?
C3 C4 1.4010(18) . ?
C4 C5 1.4013(18) . ?
C5 C6 1.4095(17) . ?
C6 C7 1.3793(17) . ?
C7 C8 1.5015(16) . ?
C9 H9 1.0000 . ?
C9 C20 1.5483(17) . ?
C10 H10A 0.9900 . ?
C10 H10B 0.9900 . ?
C10 C11 1.519(2) . ?
C10 C20 1.519(2) . ?
C11 H11A 0.9900 . ?
C11 H11B 0.9900 . ?
C12 C13 1.4837(18) . ?
C13 C14 1.3912(18) . ?
C13 C18 1.3957(19) . ?
C14 H14 0.9500 . ?
C14 C15 1.3911(18) . ?
C15 H15 0.9500 . ?
C15 C16 1.3897(19) . ?
C16 C17 1.4015(19) . ?
C17 H17 0.9500 . ?
C17 C18 1.3796(19) . ?
C18 H18 0.9500 . ?
C19 H19A 0.9800 . ?
C19 H19B 0.9800 . ?
C19 H19C 0.9800 . ?
C20 H20 1.0000 . ?

loop_
_geom_torsion_atom_site_label_1
_geom_torsion_atom_site_label_2
_geom_torsion_atom_site_label_3
_geom_torsion_atom_site_label_4
_geom_torsion
_geom_torsion_site_symmetry_1
_geom_torsion_site_symmetry_2
_geom_torsion_site_symmetry_3
_geom_torsion_site_symmetry_4
_geom_torsion_publ_flag
Cl1 C3 C4 Cl2 0.01(15) . . . . ?
Cl1 C3 C4 C5 179.32(9) . . . . ?
Cl2 C4 C5 Cl3 -0.78(14) . . . . ?
Cl2 C4 C5 C6 177.71(9) . . . . ?
Cl3 C5 C6 Cl4 -1.58(14) . . . . ?
Cl3 C5 C6 C7 178.08(9) . . . . ?
Cl4 C6 C7 C2 -178.18(9) . . . . ?
Cl4 C6 C7 C8 6.27(18) . . . . ?
O1 C1 C2 C3 7.5(2) . . . . ?
O1 C1 C2 C7 -174.83(13) . . . . ?
O3 C9 C20 O4 -113.58(11) . . . . ?
O3 C9 C20 C10 1.15(13) . . . . ?
O4 C12 C13 C14 0.78(17) . . . . ?
O4 C12 C13 C18 -177.59(11) . . . . ?
O5 C12 C13 C14 179.47(13) . . . . ?
O5 C12 C13 C18 1.1(2) . . . . ?
O6 C16 C17 C18 -179.03(12) . . . . ?
N1 C1 C2 C3 -173.30(12) . . . . ?
N1 C1 C2 C7 4.41(13) . . . . ?
N1 C9 C20 O4 126.79(11) . . . . ?
N1 C9 C20 C10 -118.48(12) . . . . ?
C1 N1 C8 O2 -179.48(12) . . . . ?
C1 N1 C8 C7 1.65(13) . . . . ?
C1 N1 C9 O3 -60.65(15) . . . . ?
C1 N1 C9 C20 58.66(16) . . . . ?
C1 C2 C3 Cl1 -0.09(19) . . . . ?
C1 C2 C3 C4 177.37(12) . . . . ?
C1 C2 C7 C6 -179.93(11) . . . . ?
C1 C2 C7 C8 -3.51(13) . . . . ?
C2 C3 C4 Cl2 -177.48(9) . . . . ?
C2 C3 C4 C5 1.84(18) . . . . ?
C2 C7 C8 O2 -177.53(13) . . . . ?
C2 C7 C8 N1 1.28(13) . . . . ?
C3 C2 C7 C6 -1.97(18) . . . . ?
C3 C2 C7 C8 174.46(11) . . . . ?
C3 C4 C5 Cl3 179.91(9) . . . . ?
C3 C4 C5 C6 -1.61(18) . . . . ?
C4 C5 C6 Cl4 179.95(9) . . . . ?
C4 C5 C6 C7 -0.40(17) . . . . ?
C5 C6 C7 C2 2.17(18) . . . . ?
C5 C6 C7 C8 -173.38(12) . . . . ?
C6 C7 C8 O2 -1.5(2) . . . . ?
C6 C7 C8 N1 177.29(12) . . . . ?
C7 C2 C3 Cl1 -177.55(9) . . . . ?
C7 C2 C3 C4 -0.09(18) . . . . ?
C8 N1 C1 O1 175.58(12) . . . . ?
C8 N1 C1 C2 -3.71(13) . . . . ?
C8 N1 C9 O3 105.02(12) . . . . ?
C8 N1 C9 C20 -135.67(12) . . . . ?
C9 O3 C11 C10 -38.46(12) . . . . ?
C9 N1 C1 O1 -17.6(2) . . . . ?
C9 N1 C1 C2 163.10(11) . . . . ?
C9 N1 C8 O2 13.37(19) . . . . ?
C9 N1 C8 C7 -165.50(10) . . . . ?
C11 O3 C9 N1 147.71(10) . . . . ?
C11 O3 C9 C20 23.25(12) . . . . ?
C11 C10 C20 O4 92.12(11) . . . . ?
C11 C10 C20 C9 -23.28(12) . . . . ?
C12 O4 C20 C9 -72.93(13) . . . . ?
C12 O4 C20 C10 175.15(10) . . . . ?
C12 C13 C14 C15 -177.61(12) . . . . ?
C12 C13 C18 C17 177.92(12) . . . . ?
C13 C14 C15 C16 -0.35(19) . . . . ?
C14 C13 C18 C17 -0.50(19) . . . . ?
C14 C15 C16 O6 179.23(12) . . . . ?
C14 C15 C16 C17 -0.30(19) . . . . ?
C15 C16 C17 C18 0.55(19) . . . . ?
C16 C17 C18 C13 -0.14(19) . . . . ?
C18 C13 C14 C15 0.75(19) . . . . ?
C19 O6 C16 C15 6.71(18) . . . . ?
C19 O6 C16 C17 -173.73(12) . . . . ?
C20 O4 C12 O5 0.94(18) . . . . ?
C20 O4 C12 C13 179.65(10) . . . . ?
C20 C10 C11 O3 37.76(12) . . . . ?
